data_7013428
loop_
_publ_author_name
'Carmalt, Claire J.'
'Mileham, John D.'
'White, Andrew J. P.'
'Williams, David J.'

_publ_section_title
;
 Reactivity of GaX3 with silylamines and thermal decomposition of the
 compounds [Cl2Ga{NH(SiMe3)}]2 and [Cl3Ga{NH(SiMe3)2}]
;
_journal_issue 22
_journal_name_full 'Dalton Transactions'
_journal_page_first 4255
_journal_paper_doi 10.1039/b307763m
_journal_year 2003
_chemical_formula_sum 'C6 H19 Cl3 Ga N Si2'
_chemical_formula_weight 337.47
_chemical_name_systematic
; 
? 
;
_space_group_IT_number 61
_symmetry_cell_setting orthorhombic
_symmetry_space_group_name_Hall '-P 2ac 2ab'
_symmetry_space_group_name_H-M 'P b c a'
_atom_sites_solution_hydrogens geom
_atom_sites_solution_primary direct
_atom_sites_solution_secondary difmap
_audit_creation_method SHELXL-97
_cell_angle_alpha 90.00
_cell_angle_beta 90.00
_cell_angle_gamma 90.00
_cell_formula_units_Z 8
_cell_length_a 13.1596(7)
_cell_length_b 11.8563(5)
_cell_length_c 19.657(2)
_cell_measurement_reflns_used 24
_cell_measurement_temperature 183(2)
_cell_measurement_theta_max 27.83
_cell_measurement_theta_min 11.98
_cell_volume 3067.0(4)
_computing_cell_refinement 'Bruker XSCANS'
_computing_data_collection 'Bruker XSCANS'
_computing_data_reduction 'Bruker SHELXTL'
_computing_molecular_graphics 'Bruker SHELXTL'
_computing_publication_material 'Bruker SHELXTL'
_computing_structure_refinement 'SHELXL-97 (Sheldrick, 1997)'
_computing_structure_solution 'SHELXS-97 (Sheldrick, 1990)'
_diffrn_ambient_temperature 183(2)
_diffrn_measured_fraction_theta_full 0.917
_diffrn_measured_fraction_theta_max 0.917
_diffrn_measurement_device_type 'Bruker P4/RA'
_diffrn_measurement_method '\w scans'
_diffrn_radiation_monochromator graphite
_diffrn_radiation_source 'fine-focus sealed tube'
_diffrn_radiation_type CuK\a
_diffrn_radiation_wavelength 1.54178
_diffrn_reflns_av_R_equivalents 0.0000
_diffrn_reflns_av_sigmaI/netI 0.0434
_diffrn_reflns_limit_h_max 0
_diffrn_reflns_limit_h_min -14
_diffrn_reflns_limit_k_max 0
_diffrn_reflns_limit_k_min -13
_diffrn_reflns_limit_l_max 0
_diffrn_reflns_limit_l_min -22
_diffrn_reflns_number 2090
_diffrn_reflns_theta_full 59.96
_diffrn_reflns_theta_max 59.96
_diffrn_reflns_theta_min 7.47
_diffrn_standards_interval_count 97
_diffrn_standards_number 3
_exptl_absorpt_coefficient_mu 8.497
_exptl_absorpt_correction_T_max 0.8078
_exptl_absorpt_correction_T_min 0.1420
_exptl_absorpt_correction_type 'Lamina [0 0 1]'
_exptl_crystal_colour Clear
_exptl_crystal_density_diffrn 1.462
_exptl_crystal_density_method 'not measured'
_exptl_crystal_description 'platy needles'
_exptl_crystal_F_000 1376
_exptl_crystal_size_max 0.53
_exptl_crystal_size_mid 0.20
_exptl_crystal_size_min 0.10
_refine_diff_density_max 0.444
_refine_diff_density_min -0.523
_refine_diff_density_rms 0.086
_refine_ls_extinction_coef 0.00052(17)
_refine_ls_extinction_expression Fc^*^=kFc[1+0.001xFc^2^\l^3^/sin(2\q)]^-1/4^
_refine_ls_extinction_method SHELXL
_refine_ls_goodness_of_fit_ref 1.016
_refine_ls_hydrogen_treatment mixed
_refine_ls_matrix_type full
_refine_ls_number_parameters 176
_refine_ls_number_reflns 2090
_refine_ls_number_restraints 77
_refine_ls_restrained_S_all 0.999
_refine_ls_R_factor_all 0.0715
_refine_ls_R_factor_gt 0.0537
_refine_ls_shift/su_max 0.001
_refine_ls_shift/su_mean 0.000
_refine_ls_structure_factor_coef Fsqd
_refine_ls_weighting_details 'calc w=1/[\s^2^(Fo^2^)+(0.0986P)^2^+0.0000P] where P=(Fo^2^+2Fc^2^)/3'
_refine_ls_weighting_scheme calc
_refine_ls_wR_factor_gt 0.1322
_refine_ls_wR_factor_ref 0.1413
_reflns_number_gt 1655
_reflns_number_total 2090
_reflns_threshold_expression >2sigma(I)
_cod_data_source_file b307763m.txt
_cod_data_source_block Compound_1
_cod_depositor_comments
;
The following automatic conversions were performed:
'_symmetry_cell_setting' value 'Orthorhombic' changed to 'orthorhombic'
according to '/home/saulius/struct/CIF-dictionaries/cif_core.dic'
dictionary named 'cif_core.dic' version 2.4.1 from 2010-06-29.

Automatic conversion script
Id: cif_fix_enum 1527 2010-12-29 10:47:43Z saulius 
;
_cod_original_cell_volume 3066.9(4)
_cod_original_sg_symbol_H-M Pbca
_cod_database_code 7013428

loop_
_symmetry_equiv_pos_as_xyz
'x, y, z'
'-x+1/2, -y, z+1/2'
'-x, y+1/2, -z+1/2'
'x+1/2, -y+1/2, -z'
'-x, -y, -z'
'x-1/2, y, -z-1/2'
'x, -y-1/2, z-1/2'
'-x-1/2, y-1/2, z'

loop_
_atom_site_label
_atom_site_type_symbol
_atom_site_fract_x
_atom_site_fract_y
_atom_site_fract_z
_atom_site_U_iso_or_equiv
_atom_site_adp_type
_atom_site_occupancy
_atom_site_symmetry_multiplicity
_atom_site_calc_flag
_atom_site_refinement_flags
_atom_site_disorder_assembly
_atom_site_disorder_group
N N 0.4997(3) 0.1534(3) 0.6034(2) 0.0442(9) Uani 0.95 1 d PDU A 1
H H 0.4734 0.1391 0.5620 0.053 Uiso 0.95 1 calc PR A 1
Ga Ga 0.62295(5) 0.05334(6) 0.60672(4) 0.0549(3) Uani 0.95 1 d PD A 1
Cl1 Cl 0.65417(17) 0.0223(2) 0.71346(10) 0.0655(6) Uani 0.95 1 d PD A 1
Cl2 Cl 0.5832(2) -0.10577(15) 0.55712(11) 0.0731(6) Uani 0.95 1 d PD A 1
Cl3 Cl 0.7507(2) 0.1153(2) 0.55487(18) 0.1193(10) Uani 0.95 1 d PD A 1
Si1 Si 0.39638(11) 0.11238(12) 0.66143(7) 0.0494(4) Uani 0.95 1 d PD A 1
Si2 Si 0.53409(13) 0.30357(12) 0.59827(8) 0.0536(4) Uani 0.95 1 d PD A 1
C1 C 0.4207(7) 0.1724(7) 0.7465(3) 0.0640(18) Uani 0.95 1 d PD A 1
H1A H 0.4250 0.2548 0.7431 0.096 Uiso 0.95 1 calc PR A 1
H1B H 0.4850 0.1426 0.7642 0.096 Uiso 0.95 1 calc PR A 1
H1C H 0.3652 0.1518 0.7773 0.096 Uiso 0.95 1 calc PR A 1
C2 C 0.3875(5) -0.0438(6) 0.6636(4) 0.0666(16) Uani 0.95 1 d PD A 1
H2A H 0.3743 -0.0722 0.6177 0.100 Uiso 0.95 1 calc PR A 1
H2B H 0.3319 -0.0663 0.6939 0.100 Uiso 0.95 1 calc PR A 1
H2C H 0.4516 -0.0752 0.6805 0.100 Uiso 0.95 1 calc PR A 1
C3 C 0.2763(5) 0.1645(7) 0.6231(5) 0.075(2) Uani 0.95 1 d PD A 1
H3A H 0.2668 0.1297 0.5783 0.112 Uiso 0.95 1 calc PR A 1
H3B H 0.2797 0.2466 0.6181 0.112 Uiso 0.95 1 calc PR A 1
H3C H 0.2191 0.1446 0.6527 0.112 Uiso 0.95 1 calc PR A 1
C4 C 0.4244(6) 0.3964(5) 0.6163(4) 0.0745(18) Uani 0.95 1 d PD A 1
H4A H 0.4010 0.3837 0.6629 0.112 Uiso 0.95 1 calc PR A 1
H4B H 0.3693 0.3794 0.5844 0.112 Uiso 0.95 1 calc PR A 1
H4C H 0.4450 0.4754 0.6110 0.112 Uiso 0.95 1 calc PR A 1
C5 C 0.5739(7) 0.3315(6) 0.5090(4) 0.0754(19) Uani 0.95 1 d PD A 1
H5A H 0.6320 0.2834 0.4975 0.113 Uiso 0.95 1 calc PR A 1
H5B H 0.5935 0.4109 0.5044 0.113 Uiso 0.95 1 calc PR A 1
H5C H 0.5173 0.3151 0.4782 0.113 Uiso 0.95 1 calc PR A 1
C6 C 0.6369(6) 0.3268(6) 0.6627(4) 0.0758(18) Uani 0.95 1 d PD A 1
H6A H 0.6945 0.2771 0.6527 0.114 Uiso 0.95 1 calc PR A 1
H6B H 0.6107 0.3100 0.7083 0.114 Uiso 0.95 1 calc PR A 1
H6C H 0.6594 0.4056 0.6609 0.114 Uiso 0.95 1 calc PR A 1
N' N 0.509(2) 0.1503(17) 0.604(2) 0.044(6) Uiso 0.05 1 d PDU B 2
H' H 0.4828 0.1414 0.5616 0.053 Uiso 0.05 1 calc PR B 2
Ga' Ga 0.5386(9) -0.0103(9) 0.6293(5) 0.046(3) Uani 0.05 1 d PD B 2
Cl1' Cl 0.648(3) -0.008(4) 0.7108(19) 0.066(12) Uiso 0.05 1 d PDU B 2
Cl2' Cl 0.6140(19) -0.086(2) 0.5400(12) 0.046(8) Uiso 0.05 1 d PDU B 2
Cl3' Cl 0.410(2) -0.106(3) 0.6485(18) 0.083(8) Uiso 0.05 1 d PDU B 2
Si1' Si 0.6195(19) 0.239(2) 0.5855(15) 0.061(6) Uiso 0.05 1 d PDU B 2
Si2' Si 0.3998(18) 0.209(2) 0.6493(15) 0.054(6) Uiso 0.05 1 d PDU B 2
C1' C 0.686(6) 0.273(9) 0.665(3) 0.076(15) Uiso 0.05 1 d PDU B 2
H1'1 H 0.6884 0.2062 0.6945 0.113 Uiso 0.05 1 calc PR B 2
H1'2 H 0.6495 0.3338 0.6890 0.113 Uiso 0.05 1 calc PR B 2
H1'3 H 0.7553 0.2980 0.6551 0.113 Uiso 0.05 1 calc PR B 2
C2' C 0.704(5) 0.172(7) 0.522(4) 0.068(15) Uiso 0.05 1 d PDU B 2
H2'1 H 0.7537 0.1239 0.5450 0.102 Uiso 0.05 1 calc PR B 2
H2'2 H 0.7392 0.2301 0.4957 0.102 Uiso 0.05 1 calc PR B 2
H2'3 H 0.6630 0.1252 0.4908 0.102 Uiso 0.05 1 calc PR B 2
C3' C 0.568(5) 0.366(5) 0.542(5) 0.075(15) Uiso 0.05 1 d PDU B 2
H3'1 H 0.5036 0.3878 0.5626 0.113 Uiso 0.05 1 calc PR B 2
H3'2 H 0.5577 0.3494 0.4935 0.113 Uiso 0.05 1 calc PR B 2
H3'3 H 0.6169 0.4284 0.5462 0.113 Uiso 0.05 1 calc PR B 2
C4' C 0.384(7) 0.362(3) 0.633(6) 0.065(16) Uiso 0.05 1 d PDU B 2
H4'1 H 0.4450 0.4028 0.6480 0.098 Uiso 0.05 1 calc PR B 2
H4'2 H 0.3246 0.3905 0.6572 0.098 Uiso 0.05 1 calc PR B 2
H4'3 H 0.3749 0.3747 0.5836 0.098 Uiso 0.05 1 calc PR B 2
C5' C 0.283(3) 0.139(9) 0.617(7) 0.064(17) Uiso 0.05 1 d PDU B 2
H5'1 H 0.2901 0.0573 0.6218 0.096 Uiso 0.05 1 calc PR B 2
H5'2 H 0.2738 0.1581 0.5687 0.096 Uiso 0.05 1 calc PR B 2
H5'3 H 0.2243 0.1652 0.6430 0.096 Uiso 0.05 1 calc PR B 2
C6' C 0.424(9) 0.186(12) 0.7422(18) 0.067(16) Uiso 0.05 1 d PDU B 2
H6'1 H 0.4256 0.1046 0.7516 0.100 Uiso 0.05 1 calc PR B 2
H6'2 H 0.3697 0.2210 0.7689 0.100 Uiso 0.05 1 calc PR B 2
H6'3 H 0.4895 0.2193 0.7547 0.100 Uiso 0.05 1 calc PR B 2

loop_
_atom_site_aniso_label
_atom_site_aniso_U_11
_atom_site_aniso_U_22
_atom_site_aniso_U_33
_atom_site_aniso_U_23
_atom_site_aniso_U_13
_atom_site_aniso_U_12
N 0.048(2) 0.045(2) 0.0402(19) -0.0031(16) -0.0012(16) -0.0031(16)
Ga 0.0548(4) 0.0557(4) 0.0541(4) -0.0062(3) 0.0018(3) 0.0089(3)
Cl1 0.0620(10) 0.0788(15) 0.0555(9) -0.0049(9) -0.0123(6) 0.0140(9)
Cl2 0.1018(15) 0.0555(9) 0.0620(9) -0.0152(8) -0.0174(11) 0.0155(9)
Cl3 0.0915(14) 0.1169(16) 0.149(2) 0.0114(18) 0.0527(17) 0.0062(13)
Si1 0.0461(7) 0.0521(8) 0.0501(7) 0.0050(6) 0.0005(6) -0.0026(5)
Si2 0.0662(9) 0.0407(7) 0.0538(8) -0.0027(6) 0.0064(7) -0.0068(6)
C1 0.069(4) 0.074(4) 0.049(3) -0.002(3) 0.010(3) 0.002(3)
C2 0.065(3) 0.056(3) 0.078(4) 0.007(3) 0.006(3) -0.012(3)
C3 0.050(3) 0.088(5) 0.086(5) 0.018(4) -0.009(3) 0.003(3)
C4 0.093(5) 0.047(3) 0.083(4) 0.007(3) 0.012(4) 0.014(3)
C5 0.109(6) 0.058(3) 0.059(3) 0.010(3) 0.024(4) -0.013(3)
C6 0.080(4) 0.068(4) 0.080(4) -0.012(4) -0.005(4) -0.022(3)
Ga' 0.067(7) 0.036(5) 0.034(5) -0.003(4) -0.014(5) 0.006(5)

loop_
_atom_type_symbol
_atom_type_description
_atom_type_scat_dispersion_real
_atom_type_scat_dispersion_imag
_atom_type_scat_source
C C 0.0181 0.0091 'International Tables Vol C Tables 4.2.6.8 and 6.1.1.4'
H H 0.0000 0.0000 'International Tables Vol C Tables 4.2.6.8 and 6.1.1.4'
N N 0.0311 0.0180 'International Tables Vol C Tables 4.2.6.8 and 6.1.1.4'
Si Si 0.2541 0.3302 'International Tables Vol C Tables 4.2.6.8 and 6.1.1.4'
Cl Cl 0.3639 0.7018 'International Tables Vol C Tables 4.2.6.8 and 6.1.1.4'
Ga Ga -1.2846 0.7763 'International Tables Vol C Tables 4.2.6.8 and 6.1.1.4'

loop_
_geom_angle_atom_site_label_1
_geom_angle_atom_site_label_2
_geom_angle_atom_site_label_3
_geom_angle
_geom_angle_site_symmetry_1
_geom_angle_site_symmetry_3
_geom_angle_publ_flag
Si2 N Si1 118.2(2) . . ?
Si2 N Ga 112.0(2) . . ?
Si1 N Ga 114.8(2) . . ?
N Ga Cl3 115.07(15) . . ?
N Ga Cl1 106.54(14) . . ?
Cl3 Ga Cl1 112.18(13) . . ?
N Ga Cl2 107.56(14) . . ?
Cl3 Ga Cl2 106.07(12) . . ?
Cl1 Ga Cl2 109.27(10) . . ?
N Si1 C1 109.4(3) . . ?
N Si1 C2 109.0(3) . . ?
C1 Si1 C2 112.0(4) . . ?
N Si1 C3 106.8(3) . . ?
C1 Si1 C3 112.8(4) . . ?
C2 Si1 C3 106.7(4) . . ?
N Si2 C4 111.9(3) . . ?
N Si2 C5 107.1(3) . . ?
C4 Si2 C5 107.1(4) . . ?
N Si2 C6 106.5(3) . . ?
C4 Si2 C6 110.3(4) . . ?
C5 Si2 C6 114.1(4) . . ?
Si1' N' Si2' 120.0(17) . . ?
Si1' N' Ga' 116.0(15) . . ?
Si2' N' Ga' 113.0(15) . . ?
N' Ga' Cl3' 114.0(13) . . ?
N' Ga' Cl1' 107.8(14) . . ?
Cl3' Ga' Cl1' 114.7(15) . . ?
N' Ga' Cl2' 105.9(12) . . ?
Cl3' Ga' Cl2' 106.8(12) . . ?
Cl1' Ga' Cl2' 107.1(14) . . ?
N' Si1' C1' 110(2) . . ?
N' Si1' C2' 111(2) . . ?
C1' Si1' C2' 113(2) . . ?
N' Si1' C3' 105(2) . . ?
C1' Si1' C3' 113(2) . . ?
C2' Si1' C3' 105(2) . . ?
N' Si2' C4' 112(2) . . ?
N' Si2' C5' 108(2) . . ?
C4' Si2' C5' 107(2) . . ?
N' Si2' C6' 107(2) . . ?
C4' Si2' C6' 110(2) . . ?
C5' Si2' C6' 114(2) . . ?

loop_
_geom_bond_atom_site_label_1
_geom_bond_atom_site_label_2
_geom_bond_distance
_geom_bond_site_symmetry_2
_geom_bond_publ_flag
N Si2 1.839(4) . ?
N Si1 1.840(5) . ?
N Ga 2.011(4) . ?
Ga Cl3 2.099(2) . ?
Ga Cl1 2.169(2) . ?
Ga Cl2 2.1869(18) . ?
Si1 C1 1.845(7) . ?
Si1 C2 1.856(7) . ?
Si1 C3 1.856(7) . ?
Si2 C4 1.849(7) . ?
Si2 C5 1.861(7) . ?
Si2 C6 1.874(8) . ?
N' Si1' 1.828(19) . ?
N' Si2' 1.834(18) . ?
N' Ga' 2.008(17) . ?
Ga' Cl3' 2.073(17) . ?
Ga' Cl1' 2.158(17) . ?
Ga' Cl2' 2.208(16) . ?
Si1' C1' 1.84(2) . ?
Si1' C2' 1.85(2) . ?
Si1' C3' 1.86(2) . ?
Si2' C4' 1.86(2) . ?
Si2' C5' 1.86(2) . ?
Si2' C6' 1.88(2) . ?
